data_4329665
loop_
_publ_author_name
'Ya-Qian Lan'
'Hai-Long Jiang'
'Shun-Li Li'
'Qiang Xu'

_publ_section_title
;
 Solvent-Induced Controllable Synthesis, Single-Crystal to Single-Crystal
 Transformation and Encapsulation of Alq3 for Modulated Luminescence in
 (4,8)-Connected Metal-Organic Frameworks
;
_journal_name_full 'Inorganic Chemistry'
_journal_page_first 7484
_journal_page_last 7491
_journal_paper_doi 10.1021/ic202635a
_journal_volume 51
_journal_year 2012
_chemical_formula_sum 'C45 H42 N2 O24 Zn4'
_chemical_formula_weight 1256.29
_chemical_name_systematic
;
 ?
;
_space_group_IT_number 57
_symmetry_cell_setting orthorhombic
_symmetry_space_group_name_Hall '-P 2c 2b'
_symmetry_space_group_name_H-M 'P b c m'
_atom_sites_solution_hydrogens geom
_atom_sites_solution_primary direct
_atom_sites_solution_secondary difmap
_audit_creation_method SHELXL-97
_cell_angle_alpha 90.00
_cell_angle_beta 90.00
_cell_angle_gamma 90.00
_cell_formula_units_Z 4
_cell_length_a 12.3100(7)
_cell_length_b 26.2500(14)
_cell_length_c 26.3410(14)
_cell_measurement_temperature 293(2)
_cell_measurement_theta_max 27.91
_cell_measurement_theta_min 1.55
_cell_volume 8511.8(8)
_computing_cell_refinement SMART
_computing_data_collection 'SMART (Bruker, 1997)'
_computing_data_reduction 'SAINT (Bruker, 1999)'
_computing_molecular_graphics 'Diamond (Brandenburg and Putz, 2008)'
_computing_publication_material SHELXL-97
_computing_structure_refinement 'SHELXL-97 (Sheldrick, 2008)'
_computing_structure_solution 'SHELXS-97(Sheldrick, 2008)'
_diffrn_ambient_temperature 293(2)
_diffrn_measured_fraction_theta_full 1.000
_diffrn_measured_fraction_theta_max 0.982
_diffrn_measurement_device_type 'Bruker APEX CCD area-detector'
_diffrn_measurement_method '\w scans'
_diffrn_radiation_monochromator graphite
_diffrn_radiation_source 'fine-focus sealed tube'
_diffrn_radiation_type MoK\a
_diffrn_radiation_wavelength 0.71069
_diffrn_reflns_av_R_equivalents 0.0471
_diffrn_reflns_av_sigmaI/netI 0.0471
_diffrn_reflns_limit_h_max 16
_diffrn_reflns_limit_h_min -15
_diffrn_reflns_limit_k_max 33
_diffrn_reflns_limit_k_min -29
_diffrn_reflns_limit_l_max 34
_diffrn_reflns_limit_l_min -33
_diffrn_reflns_number 50283
_diffrn_reflns_theta_full 25.00
_diffrn_reflns_theta_max 27.91
_diffrn_reflns_theta_min 1.55
_diffrn_standards_decay_% 0
_diffrn_standards_interval_count 0
_diffrn_standards_interval_time 0
_diffrn_standards_number 0
_exptl_absorpt_coefficient_mu 1.166
_exptl_absorpt_correction_T_max 0.747
_exptl_absorpt_correction_T_min 0.707
_exptl_absorpt_correction_type multi-scan
_exptl_absorpt_process_details 'SADABS (Sheldrick, 1996)'
_exptl_crystal_colour colorless
_exptl_crystal_density_diffrn 0.980
_exptl_crystal_description block
_exptl_crystal_F_000 2552
_exptl_crystal_size_max 0.31
_exptl_crystal_size_mid 0.27
_exptl_crystal_size_min 0.25
_platon_squeeze_details ' ?'
_refine_diff_density_max 0.583
_refine_diff_density_min -0.319
_refine_diff_density_rms 0.056
_refine_ls_extinction_method none
_refine_ls_goodness_of_fit_ref 1.057
_refine_ls_hydrogen_treatment mixed
_refine_ls_matrix_type full
_refine_ls_number_parameters 345
_refine_ls_number_reflns 10221
_refine_ls_number_restraints 7
_refine_ls_restrained_S_all 1.063
_refine_ls_R_factor_all 0.0605
_refine_ls_R_factor_gt 0.0377
_refine_ls_shift/su_max 0.001
_refine_ls_shift/su_mean 0.000
_refine_ls_structure_factor_coef Fsqd
_refine_ls_weighting_details 'calc w=1/[\s^2^(Fo^2^)+(0.0380P)^2^+0.0000P] where P=(Fo^2^+2Fc^2^)/3'
_refine_ls_weighting_scheme calc
_refine_ls_wR_factor_gt 0.0863
_refine_ls_wR_factor_ref 0.0892
_reflns_number_gt 6619
_reflns_number_total 10221
_reflns_threshold_expression >2sigma(I)
_cod_data_source_file ic202635a_si_002_3.cif
_cod_data_source_block 1dma
_cod_original_sg_symbol_Hall '-P 2c 2b '
_cod_database_code 4329665

loop_
_symmetry_equiv_pos_as_xyz
'x, y, z'
'-x, -y, z+1/2'
'x, -y+1/2, -z'
'-x, y+1/2, -z+1/2'
'-x, -y, -z'
'x, y, -z-1/2'
'-x, y-1/2, z'
'x, -y-1/2, z-1/2'

loop_
_atom_site_label
_atom_site_type_symbol
_atom_site_fract_x
_atom_site_fract_y
_atom_site_fract_z
_atom_site_U_iso_or_equiv
_atom_site_adp_type
_atom_site_occupancy
_atom_site_symmetry_multiplicity
_atom_site_calc_flag
_atom_site_refinement_flags
Zn1 Zn 0.50749(3) 0.194453(13) 0.2500 0.03336(9) Uani 1 2 d S
Zn2 Zn 0.33914(3) 0.276397(13) 0.2500 0.03500(10) Uani 1 2 d S
Zn3 Zn 0.58267(2) 0.007338(9) 0.040895(10) 0.03962(8) Uani 1 1 d .
C1 C -0.0458(2) 0.2500 0.0000 0.0380(7) Uani 1 2 d S
C2 C 0.02457(19) 0.23260(8) 0.04425(9) 0.0430(6) Uani 1 1 d .
H2A H 0.0793 0.2581 0.0518 0.052 Uiso 1 1 calc R
H2B H -0.0197 0.2275 0.0743 0.052 Uiso 1 1 calc R
C3 C -0.11769(19) 0.29420(9) 0.01795(9) 0.0454(6) Uani 1 1 d .
H3A H -0.0731 0.3226 0.0290 0.054 Uiso 1 1 calc R
H3B H -0.1642 0.3057 -0.0095 0.054 Uiso 1 1 calc R
C4 C 0.1570(2) 0.16648(9) 0.05957(9) 0.0512(6) Uani 1 1 d .
C5 C 0.2106(2) 0.12455(9) 0.03911(9) 0.0530(7) Uani 1 1 d .
H5 H 0.1872 0.1107 0.0085 0.064 Uiso 1 1 calc R
C6 C 0.2982(2) 0.10352(9) 0.06392(9) 0.0509(6) Uani 1 1 d .
C7 C 0.3317(2) 0.12424(10) 0.10978(10) 0.0547(7) Uani 1 1 d .
H7 H 0.3904 0.1100 0.1270 0.066 Uiso 1 1 calc R
C8 C 0.2782(2) 0.16609(9) 0.13017(9) 0.0499(6) Uani 1 1 d .
C9 C 0.1914(2) 0.18738(9) 0.10515(9) 0.0479(6) Uani 1 1 d .
H9 H 0.1560 0.2156 0.1187 0.057 Uiso 1 1 calc R
C10 C 0.3630(2) 0.06154(9) 0.03951(10) 0.0533(7) Uani 1 1 d .
C11 C 0.3228(2) 0.19002(10) 0.17787(9) 0.0501(6) Uani 1 1 d .
C12 C -0.2990(2) 0.35025(9) 0.05597(9) 0.0519(6) Uani 1 1 d .
H12 H -0.2613 0.3645 0.0289 0.062 Uiso 1 1 calc R
C13 C -0.2658(2) 0.30453(9) 0.07652(10) 0.0517(6) Uani 1 1 d .
C14 C -0.3216(2) 0.28415(9) 0.11806(9) 0.0539(7) Uani 1 1 d .
H14 H -0.2975 0.2539 0.1327 0.065 Uiso 1 1 calc R
C15 C -0.3897(2) 0.37500(9) 0.07614(9) 0.0480(6) Uani 1 1 d .
C16 C -0.4456(2) 0.35393(9) 0.11641(9) 0.0492(6) Uani 1 1 d .
H16 H -0.5063 0.3704 0.1295 0.059 Uiso 1 1 calc R
C17 C -0.4112(2) 0.30809(9) 0.13745(9) 0.0467(6) Uani 1 1 d .
C18 C -0.4729(2) 0.28341(10) 0.18036(9) 0.0485(6) Uani 1 1 d .
C19 C -0.4296(2) 0.42340(9) 0.05119(10) 0.0514(6) Uani 1 1 d .
C20 C 0.7251(4) 0.07425(17) 0.1086(2) 0.143(2) Uani 1 1 d D
C21 C 0.6529(5) 0.12233(19) 0.1077(3) 0.201(3) Uani 1 1 d D
H21A H 0.5786 0.1126 0.1023 0.301 Uiso 1 1 calc R
H21B H 0.6760 0.1443 0.0806 0.301 Uiso 1 1 calc R
H21C H 0.6592 0.1399 0.1395 0.301 Uiso 1 1 calc R
C22 C 0.9137(11) 0.0531(7) 0.0795(8) 0.659(19) Uani 1 1 d D
H22A H 0.9849 0.0631 0.0906 0.989 Uiso 1 1 calc R
H22B H 0.9066 0.0594 0.0438 0.989 Uiso 1 1 calc R
H22C H 0.9032 0.0175 0.0861 0.989 Uiso 1 1 calc R
C23 C 0.8675(11) 0.1306(4) 0.1369(5) 0.468(10) Uani 1 1 d D
H23A H 0.9452 0.1289 0.1397 0.702 Uiso 1 1 calc R
H23B H 0.8360 0.1315 0.1702 0.702 Uiso 1 1 calc R
H23C H 0.8475 0.1608 0.1187 0.702 Uiso 1 1 calc R
N1 N 0.8266(7) 0.0845(4) 0.1089(6) 0.435(8) Uani 1 1 d D
O1 O 0.07510(15) 0.18580(6) 0.02965(7) 0.0615(5) Uani 1 1 d .
O2 O -0.18145(15) 0.27581(6) 0.05894(7) 0.0665(6) Uani 1 1 d .
O1W O 0.6245(2) 0.14230(10) 0.2500 0.0783(9) Uani 1 2 d S
O3 O 0.32561(16) 0.04201(6) -0.00017(7) 0.0635(5) Uani 1 1 d .
O2W O 0.2306(3) 0.33150(12) 0.2500 0.1285(15) Uani 1 2 d S
O4 O 0.45086(15) 0.04955(7) 0.06104(7) 0.0646(5) Uani 1 1 d .
O5 O 0.40518(16) 0.16796(8) 0.19685(7) 0.0726(6) Uani 1 1 d .
O6 O 0.27813(14) 0.22925(7) 0.19470(6) 0.0545(4) Uani 1 1 d .
O7 O -0.43409(16) 0.24220(7) 0.19672(7) 0.0750(6) Uani 1 1 d .
O8 O -0.55593(15) 0.30442(7) 0.19602(6) 0.0568(5) Uani 1 1 d .
O9 O -0.50859(15) 0.44567(6) 0.07193(7) 0.0629(5) Uani 1 1 d .
O10 O -0.38298(15) 0.43690(6) 0.01105(7) 0.0603(5) Uani 1 1 d .
O11 O 0.68852(17) 0.02883(8) 0.09309(8) 0.0839(6) Uani 1 1 d D

loop_
_atom_site_aniso_label
_atom_site_aniso_U_11
_atom_site_aniso_U_22
_atom_site_aniso_U_33
_atom_site_aniso_U_23
_atom_site_aniso_U_13
_atom_site_aniso_U_12
Zn1 0.0353(2) 0.03286(19) 0.03189(19) 0.000 0.000 0.00712(16)
Zn2 0.0356(2) 0.0360(2) 0.0334(2) 0.000 0.000 0.00702(16)
Zn3 0.04453(16) 0.03046(14) 0.04386(16) -0.00023(11) -0.01503(13) 0.00060(11)
C1 0.0296(17) 0.0362(17) 0.048(2) -0.0036(15) 0.000 0.000
C2 0.0393(13) 0.0401(13) 0.0497(14) -0.0116(11) -0.0037(11) 0.0066(10)
C3 0.0406(14) 0.0424(13) 0.0530(15) 0.0097(11) 0.0100(12) 0.0056(11)
C4 0.0477(15) 0.0539(15) 0.0521(15) -0.0150(12) -0.0151(12) 0.0092(12)
C5 0.0610(17) 0.0512(15) 0.0468(15) -0.0144(12) -0.0165(13) 0.0134(13)
C6 0.0572(17) 0.0428(14) 0.0527(15) -0.0030(12) -0.0112(13) 0.0099(12)
C7 0.0525(16) 0.0573(16) 0.0544(16) -0.0027(13) -0.0116(13) 0.0089(13)
C8 0.0507(16) 0.0545(16) 0.0444(14) -0.0051(12) -0.0075(12) 0.0004(12)
C9 0.0490(15) 0.0520(15) 0.0427(14) -0.0124(11) -0.0086(12) 0.0079(12)
C10 0.0589(18) 0.0446(15) 0.0563(17) -0.0011(13) 0.0001(14) 0.0098(13)
C11 0.0528(17) 0.0603(17) 0.0374(14) -0.0007(12) -0.0070(12) -0.0098(14)
C12 0.0539(16) 0.0476(15) 0.0543(15) 0.0164(12) 0.0174(13) 0.0060(12)
C13 0.0512(16) 0.0443(14) 0.0596(16) 0.0144(12) 0.0168(13) 0.0111(12)
C14 0.0575(17) 0.0462(15) 0.0581(16) 0.0196(12) 0.0127(13) 0.0120(12)
C15 0.0478(15) 0.0396(13) 0.0565(16) 0.0105(12) 0.0077(12) 0.0051(11)
C16 0.0527(16) 0.0446(14) 0.0504(15) 0.0052(12) 0.0134(12) 0.0046(12)
C17 0.0518(16) 0.0394(13) 0.0490(14) 0.0072(11) 0.0112(12) 0.0006(12)
C18 0.0517(16) 0.0522(16) 0.0415(14) 0.0017(12) 0.0086(12) -0.0058(13)
C19 0.0551(17) 0.0382(14) 0.0609(17) 0.0064(12) 0.0066(14) 0.0030(12)
C20 0.105(3) 0.092(3) 0.232(5) -0.077(3) -0.098(4) -0.002(3)
C21 0.190(6) 0.118(4) 0.295(8) -0.026(5) -0.039(6) -0.012(4)
C22 0.52(3) 0.43(2) 1.02(5) 0.02(3) -0.10(3) 0.17(2)
C23 0.50(2) 0.276(13) 0.62(2) 0.029(14) -0.120(18) -0.168(14)
N1 0.296(12) 0.227(10) 0.78(2) -0.096(12) -0.169(15) -0.047(9)
O1 0.0638(12) 0.0584(11) 0.0624(12) -0.0251(9) -0.0312(9) 0.0266(9)
O2 0.0627(12) 0.0593(11) 0.0777(13) 0.0340(10) 0.0367(10) 0.0260(9)
O1W 0.0595(18) 0.0577(17) 0.118(2) 0.000 0.000 0.0276(14)
O3 0.0744(14) 0.0538(11) 0.0622(12) -0.0125(9) -0.0110(10) 0.0212(9)
O2W 0.065(2) 0.063(2) 0.258(5) 0.000 0.000 0.0339(17)
O4 0.0590(12) 0.0593(12) 0.0756(13) -0.0099(10) -0.0109(10) 0.0208(9)
O5 0.0723(14) 0.0838(14) 0.0618(12) -0.0176(10) -0.0308(11) 0.0091(11)
O6 0.0621(12) 0.0620(12) 0.0395(10) -0.0102(8) -0.0077(8) -0.0028(9)
O7 0.0839(15) 0.0646(13) 0.0766(14) 0.0372(11) 0.0300(12) 0.0106(11)
O8 0.0572(12) 0.0595(11) 0.0538(11) 0.0103(9) 0.0174(9) -0.0040(9)
O9 0.0664(13) 0.0452(10) 0.0772(13) 0.0161(9) 0.0211(10) 0.0149(9)
O10 0.0724(13) 0.0426(10) 0.0660(12) 0.0188(9) 0.0170(10) 0.0117(9)
O11 0.0770(15) 0.0935(16) 0.0812(15) -0.0203(12) -0.0420(12) -0.0064(12)

loop_
_atom_type_symbol
_atom_type_description
_atom_type_scat_dispersion_real
_atom_type_scat_dispersion_imag
_atom_type_scat_source
C C 0.0033 0.0016 'International Tables Vol C Tables 4.2.6.8 and 6.1.1.4'
H H 0.0000 0.0000 'International Tables Vol C Tables 4.2.6.8 and 6.1.1.4'
N N 0.0061 0.0033 'International Tables Vol C Tables 4.2.6.8 and 6.1.1.4'
O O 0.0106 0.0060 'International Tables Vol C Tables 4.2.6.8 and 6.1.1.4'
Zn Zn 0.2839 1.4301 'International Tables Vol C Tables 4.2.6.8 and 6.1.1.4'

loop_
_geom_angle_atom_site_label_1
_geom_angle_atom_site_label_2
_geom_angle_atom_site_label_3
_geom_angle
_geom_angle_site_symmetry_1
_geom_angle_site_symmetry_3
O1W Zn1 O5 102.48(8) . .
O1W Zn1 O5 102.48(8) . 6_556
O5 Zn1 O5 88.44(12) . 6_556
O1W Zn1 O7 99.77(8) . 1_655
O5 Zn1 O7 87.34(9) . 1_655
O5 Zn1 O7 157.73(8) 6_556 1_655
O1W Zn1 O7 99.77(8) . 6_656
O5 Zn1 O7 157.73(8) . 6_656
O5 Zn1 O7 87.34(9) 6_556 6_656
O7 Zn1 O7 88.33(13) 1_655 6_656
O1W Zn1 Zn2 177.47(9) . .
O5 Zn1 Zn2 79.29(6) . .
O5 Zn1 Zn2 79.29(6) 6_556 .
O7 Zn1 Zn2 78.44(6) 1_655 .
O7 Zn1 Zn2 78.44(6) 6_656 .
O2W Zn2 O6 101.21(9) . .
O2W Zn2 O6 101.21(9) . 6_556
O6 Zn2 O6 90.36(10) . 6_556
O2W Zn2 O8 99.41(9) . 1_655
O6 Zn2 O8 87.41(7) . 1_655
O6 Zn2 O8 159.30(8) 6_556 1_655
O2W Zn2 O8 99.41(9) . 6_656
O6 Zn2 O8 159.30(8) . 6_656
O6 Zn2 O8 87.41(7) 6_556 6_656
O8 Zn2 O8 87.46(10) 1_655 6_656
O2W Zn2 Zn1 178.80(10) . .
O6 Zn2 Zn1 79.62(5) . .
O6 Zn2 Zn1 79.62(5) 6_556 .
O8 Zn2 Zn1 79.74(5) 1_655 .
O8 Zn2 Zn1 79.74(5) 6_656 .
O11 Zn3 O3 100.57(8) . 5_655
O11 Zn3 O9 104.10(9) . 7
O3 Zn3 O9 87.35(8) 5_655 7
O11 Zn3 O4 100.88(8) . .
O3 Zn3 O4 158.52(7) 5_655 .
O9 Zn3 O4 88.34(8) 7 .
O11 Zn3 O10 97.16(8) . 3_655
O3 Zn3 O10 89.32(8) 5_655 3_655
O9 Zn3 O10 158.73(7) 7 3_655
O4 Zn3 O10 87.11(8) . 3_655
O11 Zn3 Zn3 170.82(7) . 5_655
O3 Zn3 Zn3 85.14(5) 5_655 5_655
O9 Zn3 Zn3 83.20(5) 7 5_655
O4 Zn3 Zn3 73.45(5) . 5_655
O10 Zn3 Zn3 75.59(5) 3_655 5_655
C2 C1 C2 110.7(3) 3 .
C2 C1 C3 108.61(12) 3 3
C2 C1 C3 109.72(12) . 3
C2 C1 C3 109.72(12) 3 .
C2 C1 C3 108.61(12) . .
C3 C1 C3 109.5(3) 3 .
O1 C2 C1 107.42(16) . .
O1 C2 H2A 110.2 . .
C1 C2 H2A 110.2 . .
O1 C2 H2B 110.2 . .
C1 C2 H2B 110.2 . .
H2A C2 H2B 108.5 . .
O2 C3 C1 107.24(16) . .
O2 C3 H3A 110.3 . .
C1 C3 H3A 110.3 . .
O2 C3 H3B 110.3 . .
C1 C3 H3B 110.3 . .
H3A C3 H3B 108.5 . .
O1 C4 C9 125.0(2) . .
O1 C4 C5 114.6(2) . .
C9 C4 C5 120.2(2) . .
C6 C5 C4 120.3(2) . .
C6 C5 H5 119.8 . .
C4 C5 H5 119.8 . .
C5 C6 C7 119.3(2) . .
C5 C6 C10 120.4(2) . .
C7 C6 C10 120.1(2) . .
C6 C7 C8 120.3(2) . .
C6 C7 H7 119.8 . .
C8 C7 H7 119.8 . .
C9 C8 C7 120.4(2) . .
C9 C8 C11 120.9(2) . .
C7 C8 C11 118.6(2) . .
C8 C9 C4 119.5(2) . .
C8 C9 H9 120.3 . .
C4 C9 H9 120.3 . .
O3 C10 O4 126.0(2) . .
O3 C10 C6 117.5(2) . .
O4 C10 C6 116.4(2) . .
O6 C11 O5 126.0(2) . .
O6 C11 C8 118.6(2) . .
O5 C11 C8 115.4(2) . .
C13 C12 C15 119.5(2) . .
C13 C12 H12 120.2 . .
C15 C12 H12 120.2 . .
O2 C13 C12 125.0(2) . .
O2 C13 C14 115.4(2) . .
C12 C13 C14 119.6(2) . .
C17 C14 C13 120.8(2) . .
C17 C14 H14 119.6 . .
C13 C14 H14 119.6 . .
C16 C15 C12 120.3(2) . .
C16 C15 C19 120.6(2) . .
C12 C15 C19 119.0(2) . .
C15 C16 C17 120.1(2) . .
C15 C16 H16 120.0 . .
C17 C16 H16 120.0 . .
C14 C17 C16 119.6(2) . .
C14 C17 C18 119.3(2) . .
C16 C17 C18 121.1(2) . .
O8 C18 O7 125.8(2) . .
O8 C18 C17 118.5(2) . .
O7 C18 C17 115.8(2) . .
O10 C19 O9 126.0(2) . .
O10 C19 C15 117.1(2) . .
O9 C19 C15 116.9(2) . .
N1 C20 O11 121.2(5) . .
N1 C20 C21 113.0(6) . .
O11 C20 C21 122.0(4) . .
C20 C21 H21A 109.5 . .
C20 C21 H21B 109.5 . .
H21A C21 H21B 109.5 . .
C20 C21 H21C 109.5 . .
H21A C21 H21C 109.5 . .
H21B C21 H21C 109.5 . .
N1 C22 H22A 109.5 . .
N1 C22 H22B 109.5 . .
H22A C22 H22B 109.5 . .
N1 C22 H22C 109.5 . .
H22A C22 H22C 109.5 . .
H22B C22 H22C 109.5 . .
N1 C23 H23A 109.5 . .
N1 C23 H23B 109.5 . .
H23A C23 H23B 109.5 . .
N1 C23 H23C 109.5 . .
H23A C23 H23C 109.5 . .
H23B C23 H23C 109.5 . .
C20 N1 C23 120.0(10) . .
C20 N1 C22 123.9(9) . .
C23 N1 C22 116.1(10) . .
C4 O1 C2 118.76(17) . .
C13 O2 C3 119.41(17) . .
C10 O3 Zn3 119.96(17) . 5_655
C10 O4 Zn3 134.62(18) . .
C11 O5 Zn1 128.12(18) . .
C11 O6 Zn2 125.99(16) . .
C18 O7 Zn1 129.63(17) . 1_455
C18 O8 Zn2 126.31(17) . 1_455
C19 O9 Zn3 122.86(17) . 7_565
C19 O10 Zn3 132.13(17) . 3_455
C20 O11 Zn3 133.5(2) . .

loop_
_geom_bond_atom_site_label_1
_geom_bond_atom_site_label_2
_geom_bond_distance
_geom_bond_site_symmetry_2
Zn1 O1W 1.988(2) .
Zn1 O5 2.0075(17) .
Zn1 O5 2.0075(17) 6_556
Zn1 O7 2.0143(17) 1_655
Zn1 O7 2.0143(17) 6_656
Zn1 Zn2 2.9869(5) .
Zn2 O2W 1.969(3) .
Zn2 O6 2.0537(16) .
Zn2 O6 2.0537(16) 6_556
Zn2 O8 2.0571(16) 1_655
Zn2 O8 2.0571(16) 6_656
Zn3 O11 1.9765(18) .
Zn3 O3 2.0257(17) 5_655
Zn3 O9 2.0297(17) 7
Zn3 O4 2.0353(18) .
Zn3 O10 2.0478(16) 3_655
Zn3 Zn3 2.9888(5) 5_655
C1 C2 1.522(3) 3
C1 C2 1.522(3) .
C1 C3 1.534(3) 3
C1 C3 1.534(3) .
C2 O1 1.430(2) .
C2 H2A 0.9700 .
C2 H2B 0.9700 .
C3 O2 1.419(3) .
C3 H3A 0.9700 .
C3 H3B 0.9700 .
C4 O1 1.376(3) .
C4 C9 1.386(3) .
C4 C5 1.392(3) .
C5 C6 1.376(3) .
C5 H5 0.9300 .
C6 C7 1.388(3) .
C6 C10 1.505(3) .
C7 C8 1.389(3) .
C7 H7 0.9300 .
C8 C9 1.374(3) .
C8 C11 1.508(3) .
C9 H9 0.9300 .
C10 O3 1.252(3) .
C10 O4 1.261(3) .
C11 O6 1.249(3) .
C11 O5 1.270(3) .
C12 C13 1.379(3) .
C12 C15 1.397(3) .
C12 H12 0.9300 .
C13 O2 1.364(3) .
C13 C14 1.399(3) .
C14 C17 1.368(3) .
C14 H14 0.9300 .
C15 C16 1.380(3) .
C15 C19 1.513(3) .
C16 C17 1.391(3) .
C16 H16 0.9300 .
C17 C18 1.508(3) .
C18 O8 1.232(3) .
C18 O7 1.259(3) .
C19 O10 1.254(3) .
C19 O9 1.259(3) .
C20 N1 1.279(8) .
C20 O11 1.338(4) .
C20 C21 1.544(5) .
C21 H21A 0.9600 .
C21 H21B 0.9600 .
C21 H21C 0.9600 .
C22 N1 1.557(9) .
C22 H22A 0.9600 .
C22 H22B 0.9600 .
C22 H22C 0.9600 .
C23 N1 1.504(7) .
C23 H23A 0.9600 .
C23 H23B 0.9600 .
C23 H23C 0.9600 .
O3 Zn3 2.0257(17) 5_655
O7 Zn1 2.0143(17) 1_455
O8 Zn2 2.0571(16) 1_455
O9 Zn3 2.0297(17) 7_565
O10 Zn3 2.0478(16) 3_455

loop_
_geom_torsion_atom_site_label_1
_geom_torsion_atom_site_label_2
_geom_torsion_atom_site_label_3
_geom_torsion_atom_site_label_4
_geom_torsion
_geom_torsion_site_symmetry_1
_geom_torsion_site_symmetry_4
O1W Zn1 Zn2 O2W 0.0 . .
O5 Zn1 Zn2 O2W -134.78(6) . .
O5 Zn1 Zn2 O2W 134.78(6) 6_556 .
O7 Zn1 Zn2 O2W -45.33(7) 1_655 .
O7 Zn1 Zn2 O2W 45.33(7) 6_656 .
O1W Zn1 Zn2 O6 133.85(5) . .
O5 Zn1 Zn2 O6 -0.93(8) . .
O5 Zn1 Zn2 O6 -91.36(8) 6_556 .
O7 Zn1 Zn2 O6 88.53(8) 1_655 .
O7 Zn1 Zn2 O6 179.18(8) 6_656 .
O1W Zn1 Zn2 O6 -133.85(5) . 6_556
O5 Zn1 Zn2 O6 91.36(8) . 6_556
O5 Zn1 Zn2 O6 0.93(8) 6_556 6_556
O7 Zn1 Zn2 O6 -179.18(8) 1_655 6_556
O7 Zn1 Zn2 O6 -88.53(8) 6_656 6_556
O1W Zn1 Zn2 O8 44.63(5) . 1_655
O5 Zn1 Zn2 O8 -90.16(8) . 1_655
O5 Zn1 Zn2 O8 179.41(8) 6_556 1_655
O7 Zn1 Zn2 O8 -0.70(8) 1_655 1_655
O7 Zn1 Zn2 O8 89.95(8) 6_656 1_655
O1W Zn1 Zn2 O8 -44.63(5) . 6_656
O5 Zn1 Zn2 O8 -179.41(8) . 6_656
O5 Zn1 Zn2 O8 90.16(8) 6_556 6_656
O7 Zn1 Zn2 O8 -89.95(8) 1_655 6_656
O7 Zn1 Zn2 O8 0.70(8) 6_656 6_656
C2 C1 C2 O1 -70.28(15) 3 .
C3 C1 C2 O1 49.6(3) 3 .
C3 C1 C2 O1 169.22(18) . .
C2 C1 C3 O2 179.80(19) 3 .
C2 C1 C3 O2 -59.1(2) . .
C3 C1 C3 O2 60.68(15) 3 .
O1 C4 C5 C6 176.3(2) . .
C9 C4 C5 C6 0.0(4) . .
C4 C5 C6 C7 0.6(4) . .
C4 C5 C6 C10 -174.0(2) . .
C5 C6 C7 C8 -0.6(4) . .
C10 C6 C7 C8 174.0(2) . .
C6 C7 C8 C9 0.0(4) . .
C6 C7 C8 C11 -175.1(2) . .
C7 C8 C9 C4 0.6(4) . .
C11 C8 C9 C4 175.6(2) . .
O1 C4 C9 C8 -176.5(2) . .
C5 C4 C9 C8 -0.6(4) . .
C5 C6 C10 O3 -9.8(4) . .
C7 C6 C10 O3 175.6(2) . .
C5 C6 C10 O4 169.8(2) . .
C7 C6 C10 O4 -4.8(4) . .
C9 C8 C11 O6 1.1(4) . .
C7 C8 C11 O6 176.2(2) . .
C9 C8 C11 O5 -177.9(2) . .
C7 C8 C11 O5 -2.8(4) . .
C15 C12 C13 O2 177.2(3) . .
C15 C12 C13 C14 -1.6(4) . .
O2 C13 C14 C17 -176.6(2) . .
C12 C13 C14 C17 2.3(4) . .
C13 C12 C15 C16 0.1(4) . .
C13 C12 C15 C19 -176.2(2) . .
C12 C15 C16 C17 0.6(4) . .
C19 C15 C16 C17 176.8(2) . .
C13 C14 C17 C16 -1.6(4) . .
C13 C14 C17 C18 176.6(2) . .
C15 C16 C17 C14 0.1(4) . .
C15 C16 C17 C18 -178.0(2) . .
C14 C17 C18 O8 -177.1(2) . .
C16 C17 C18 O8 1.1(4) . .
C14 C17 C18 O7 2.3(4) . .
C16 C17 C18 O7 -179.5(2) . .
C16 C15 C19 O10 -171.3(2) . .
C12 C15 C19 O10 4.9(4) . .
C16 C15 C19 O9 6.8(4) . .
C12 C15 C19 O9 -177.0(2) . .
O11 C20 N1 C23 -166.4(9) . .
C21 C20 N1 C23 35.2(15) . .
O11 C20 N1 C22 16(2) . .
C21 C20 N1 C22 -142.1(14) . .
C9 C4 O1 C2 3.9(4) . .
C5 C4 O1 C2 -172.1(2) . .
C1 C2 O1 C4 169.2(2) . .
C12 C13 O2 C3 3.2(4) . .
C14 C13 O2 C3 -177.9(2) . .
C1 C3 O2 C13 -168.9(2) . .
O4 C10 O3 Zn3 -8.3(4) . 5_655
C6 C10 O3 Zn3 171.21(17) . 5_655
O3 C10 O4 Zn3 12.9(4) . .
C6 C10 O4 Zn3 -166.63(18) . .
O11 Zn3 O4 C10 164.8(2) . .
O3 Zn3 O4 C10 -12.7(4) 5_655 .
O9 Zn3 O4 C10 -91.2(3) 7 .
O10 Zn3 O4 C10 68.0(3) 3_655 .
Zn3 Zn3 O4 C10 -7.8(2) 5_655 .
O6 C11 O5 Zn1 -13.1(4) . .
C8 C11 O5 Zn1 165.83(17) . .
O1W Zn1 O5 C11 -171.3(2) . .
O5 Zn1 O5 C11 86.2(2) 6_556 .
O7 Zn1 O5 C11 -71.9(2) 1_655 .
O7 Zn1 O5 C11 7.1(4) 6_656 .
Zn2 Zn1 O5 C11 6.8(2) . .
O5 C11 O6 Zn2 11.3(4) . .
C8 C11 O6 Zn2 -167.57(16) . .
O2W Zn2 O6 C11 174.7(2) . .
O6 Zn2 O6 C11 -83.8(2) 6_556 .
O8 Zn2 O6 C11 75.6(2) 1_655 .
O8 Zn2 O6 C11 -0.2(3) 6_656 .
Zn1 Zn2 O6 C11 -4.39(19) . .
O8 C18 O7 Zn1 3.2(4) . 1_455
C17 C18 O7 Zn1 -176.16(17) . 1_455
O7 C18 O8 Zn2 -4.3(4) . 1_455
C17 C18 O8 Zn2 175.09(16) . 1_455
O10 C19 O9 Zn3 3.6(4) . 7_565
C15 C19 O9 Zn3 -174.26(16) . 7_565
O9 C19 O10 Zn3 -6.7(4) . 3_455
C15 C19 O10 Zn3 171.19(16) . 3_455
N1 C20 O11 Zn3 -124.6(9) . .
C21 C20 O11 Zn3 32.0(8) . .
O3 Zn3 O11 C20 125.8(4) 5_655 .
O9 Zn3 O11 C20 -144.2(4) 7 .
O4 Zn3 O11 C20 -53.2(4) . .
O10 Zn3 O11 C20 35.2(4) 3_655 .
Zn3 Zn3 O11 C20 -2.1(7) 5_655 .

loop_
_platon_squeeze_void_nr
_platon_squeeze_void_average_x
_platon_squeeze_void_average_y
_platon_squeeze_void_average_z
_platon_squeeze_void_volume
_platon_squeeze_void_count_electrons
1 0.003 -0.004 0.018 4480.4 1174.1
